data_4342693
loop_
_publ_author_name
'Gupta, Arvind K.'
'Yadav, Ashok'
'Srivastava, Anant Kumar'
'Ramya, Kormathmadam Raghupathy'
'Paithankar, Harshad'
'Nandi, Shyamapada'
'Chugh, Jeetender'
'Boomishankar, Ramamoorthy'

_publ_section_title
;
 A Neutral Cluster Cage with a Tetrahedral [Pd12IIL6] Framework: Crystal
 Structures and Host--Guest Studies
;
_journal_name_full 'Inorganic chemistry'
_journal_page_first 150317143949001
_journal_paper_doi 10.1021/ic502798r
_journal_year 2015
_chemical_formula_moiety 'C48 H84 N12 O28 P4 Pd12, (CHCl3)'
_chemical_formula_sum 'C49 H85 Cl3 N12 O28 P4 Pd12'
_chemical_formula_weight 2797.31
_space_group_crystal_system monoclinic
_space_group_IT_number 14
_space_group_name_Hall '-P 2yn'
_space_group_name_H-M_alt 'P 1 21/n 1'
_atom_sites_solution_hydrogens geom
_audit_creation_method SHELXL-2013
_cell_angle_alpha 90
_cell_angle_beta 107.088(3)
_cell_angle_gamma 90
_cell_formula_units_Z 4
_cell_length_a 17.835(2)
_cell_length_b 23.996(3)
_cell_length_c 29.742(4)
_cell_measurement_reflns_used 5306
_cell_measurement_temperature 100(2)
_cell_measurement_theta_max 26.74
_cell_measurement_theta_min 2.22
_cell_volume 12167(3)
_computing_cell_refinement 'Bruker SAINT'
_computing_data_collection 'Bruker APEX2'
_computing_data_reduction 'Bruker SAINT'
_computing_molecular_graphics 'Bruker SHELXTL'
_computing_publication_material 'Bruker SHELXTL'
_computing_structure_refinement 'SHELXL-2013 (Sheldrick, 2013)'
_computing_structure_solution 'SHELXS-97 (Sheldrick, 2008)'
_diffrn_ambient_temperature 100(2)
_diffrn_measured_fraction_theta_full 0.966
_diffrn_measured_fraction_theta_max 0.991
_diffrn_measurement_device_type 'Bruker APEX-II CCD'
_diffrn_measurement_method '\f and \w scans'
_diffrn_radiation_type MoK\a
_diffrn_radiation_wavelength 0.71073
_diffrn_reflns_av_R_equivalents 0.1335
_diffrn_reflns_av_unetI/netI 0.1063
_diffrn_reflns_Laue_measured_fraction_full 0.966
_diffrn_reflns_Laue_measured_fraction_max 0.991
_diffrn_reflns_limit_h_max 21
_diffrn_reflns_limit_h_min -20
_diffrn_reflns_limit_k_max 28
_diffrn_reflns_limit_k_min -28
_diffrn_reflns_limit_l_max 29
_diffrn_reflns_limit_l_min -35
_diffrn_reflns_number 142999
_diffrn_reflns_point_group_measured_fraction_full 0.966
_diffrn_reflns_point_group_measured_fraction_max 0.991
_diffrn_reflns_theta_full 25.242
_diffrn_reflns_theta_max 24.999
_diffrn_reflns_theta_min 1.110
_exptl_absorpt_coefficient_mu 1.899
_exptl_absorpt_correction_T_max 0.7457
_exptl_absorpt_correction_T_min 0.6675
_exptl_absorpt_correction_type multi-scan
_exptl_absorpt_process_details SADABS
_exptl_crystal_colour orange
_exptl_crystal_density_diffrn 1.527
_exptl_crystal_description prism
_exptl_crystal_F_000 5400
_exptl_crystal_size_max 0.21
_exptl_crystal_size_mid 0.19
_exptl_crystal_size_min 0.10
_platon_squeeze_details
;
;
_refine_diff_density_max 1.879
_refine_diff_density_min -1.999
_refine_diff_density_rms 0.259
_refine_ls_extinction_method none
_refine_ls_goodness_of_fit_ref 0.922
_refine_ls_hydrogen_treatment constr
_refine_ls_matrix_type full
_refine_ls_number_parameters 994
_refine_ls_number_reflns 21266
_refine_ls_number_restraints 128
_refine_ls_restrained_S_all 0.924
_refine_ls_R_factor_all 0.0987
_refine_ls_R_factor_gt 0.0565
_refine_ls_shift/su_max 0.001
_refine_ls_shift/su_mean 0.000
_refine_ls_structure_factor_coef Fsqd
_refine_ls_weighting_details 'w=1/[\s^2^(Fo^2^)+(0.0750P)^2^] where P=(Fo^2^+2Fc^2^)/3'
_refine_ls_weighting_scheme calc
_refine_ls_wR_factor_gt 0.1439
_refine_ls_wR_factor_ref 0.1545
_reflns_Friedel_coverage 0.000
_reflns_number_gt 12172
_reflns_number_total 21266
_reflns_threshold_expression 'I > 2\s(I)'
_cod_data_source_file 2_CHCl3.cif
_cod_data_source_block chloroform_encapsulated_cage
_cod_original_cell_volume 12167(2)
_cod_database_code 4342693
_shelx_space_group_comment
;
The symmetry employed for this shelxl refinement is uniquely defined
by the following loop, which should always be used as a source of
symmetry information in preference to the above space-group names.
They are only intended as comments.
;
_shelx_f_calc_maximum 1490.11
_shelx_f_squared_multiplier 1.000

loop_
_space_group_symop_id
_space_group_symop_operation_xyz
1 x,y,z
2 1/2-x,1/2+y,1/2-z
3 -x,-y,-z
4 1/2+x,1/2-y,1/2+z

loop_
_atom_site_label
_atom_site_type_symbol
_atom_site_fract_x
_atom_site_fract_y
_atom_site_fract_z
_atom_site_U_iso_or_equiv
_atom_site_adp_type
_atom_site_occupancy
_atom_site_site_symmetry_order
_atom_site_calc_flag
_atom_site_refinement_flags_posn
_atom_site_refinement_flags_adp
_atom_site_refinement_flags_occupancy
_atom_site_disorder_assembly
_atom_site_disorder_group
C1 C 0.5979(7) -0.1114(4) 0.2272(4) 0.018(2) Uani 1 1 d . . . . .
C2 C 0.6471(6) -0.0784(4) 0.2696(4) 0.019(2) Uani 1 1 d . . . . .
C3 C 0.4228(6) 0.0002(4) 0.0780(4) 0.018(2) Uani 1 1 d . . . . .
C4 C 0.4238(6) 0.0643(4) 0.0778(3) 0.014(2) Uani 1 1 d . . . . .
C5 C 0.5976(6) 0.1726(4) 0.2257(4) 0.016(2) Uani 1 1 d . . . . .
C6 C 0.6466(6) 0.1380(4) 0.2672(4) 0.021(3) Uani 1 1 d . . . . .
C7 C 0.2989(6) 0.1762(4) 0.1972(3) 0.013(2) Uani 1 1 d . . . . .
C8 C 0.2657(6) 0.1433(4) 0.2313(3) 0.014(2) Uani 1 1 d . . . . .
C9 C 0.2943(6) -0.1103(4) 0.1954(4) 0.023(3) Uani 1 1 d . . . . .
C10 C 0.2571(6) -0.0765(4) 0.2288(4) 0.020(3) Uani 1 1 d . . . . .
C11 C 0.4613(6) -0.2510(4) 0.2786(4) 0.024(3) Uani 1 1 d . . . . .
H11 H 0.4560 -0.2410 0.2451 0.029 Uiso 1 1 calc R U . . .
C12 C 0.3899(7) -0.2857(5) 0.2777(5) 0.041(3) Uani 1 1 d . U . . .
H12A H 0.3956 -0.3007 0.3091 0.061 Uiso 1 1 calc R U . . .
H12B H 0.3850 -0.3165 0.2554 0.061 Uiso 1 1 calc R U . . .
H12C H 0.3428 -0.2623 0.2679 0.061 Uiso 1 1 calc R U . . .
C13 C 0.5341(6) -0.2839(4) 0.2954(4) 0.025(3) Uani 1 1 d . U . . .
H13A H 0.5781 -0.2625 0.2907 0.038 Uiso 1 1 calc R U . . .
H13B H 0.5284 -0.3189 0.2778 0.038 Uiso 1 1 calc R U . . .
H13C H 0.5443 -0.2920 0.3290 0.038 Uiso 1 1 calc R U . . .
C19 C 0.6837(6) 0.2559(4) 0.4026(4) 0.022(3) Uani 1 1 d . . . . .
H19A H 0.6971 0.2519 0.3731 0.033 Uiso 1 1 calc R U . . .
H19B H 0.7318 0.2571 0.4290 0.033 Uiso 1 1 calc R U . . .
H19C H 0.6540 0.2904 0.4018 0.033 Uiso 1 1 calc R U . . .
C21 C 0.6253(6) -0.1463(4) 0.4117(4) 0.027(3) Uani 1 1 d . . . . .
H21 H 0.6573 -0.1133 0.4080 0.032 Uiso 1 1 calc R U . . .
C22 C 0.6721(7) -0.1987(4) 0.4074(5) 0.040(4) Uani 1 1 d . . . . .
H22A H 0.7202 -0.2003 0.4339 0.060 Uiso 1 1 calc R U . . .
H22B H 0.6858 -0.1974 0.3779 0.060 Uiso 1 1 calc R U . . .
H22C H 0.6402 -0.2319 0.4078 0.060 Uiso 1 1 calc R U . . .
C23 C 0.6113(8) -0.1414(5) 0.4588(4) 0.038(3) Uani 1 1 d . . . . .
H23A H 0.5713 -0.1684 0.4609 0.057 Uiso 1 1 calc R U . . .
H23B H 0.5932 -0.1036 0.4627 0.057 Uiso 1 1 calc R U . . .
H23C H 0.6602 -0.1490 0.4836 0.057 Uiso 1 1 calc R U . . .
C31 C 0.3386(6) -0.1460(4) 0.3794(4) 0.015(2) Uani 1 1 d . . . . .
H31 H 0.3054 -0.1120 0.3697 0.018 Uiso 1 1 calc R U . . .
C32 C 0.2853(6) -0.1986(4) 0.3622(4) 0.026(3) Uani 1 1 d . . . . .
H32A H 0.2624 -0.1970 0.3280 0.038 Uiso 1 1 calc R U . . .
H32B H 0.2431 -0.1992 0.3772 0.038 Uiso 1 1 calc R U . . .
H32C H 0.3170 -0.2325 0.3707 0.038 Uiso 1 1 calc R U . . .
C33 C 0.3716(6) -0.1454(4) 0.4327(3) 0.021(3) Uani 1 1 d . . . . .
H33A H 0.4013 -0.1798 0.4432 0.031 Uiso 1 1 calc R U . . .
H33B H 0.3285 -0.1429 0.4467 0.031 Uiso 1 1 calc R U . . .
H33C H 0.4065 -0.1132 0.4424 0.031 Uiso 1 1 calc R U . . .
C41 C 0.4688(6) 0.3177(4) 0.2777(4) 0.021(2) Uani 1 1 d . U . . .
H41 H 0.4608 0.3075 0.2440 0.025 Uiso 1 1 calc R U . . .
C42 C 0.5476(7) 0.3467(5) 0.2952(5) 0.037(3) Uani 1 1 d . . . . .
H42A H 0.5483 0.3793 0.2755 0.055 Uiso 1 1 calc R U . . .
H42B H 0.5894 0.3209 0.2937 0.055 Uiso 1 1 calc R U . . .
H42C H 0.5561 0.3588 0.3278 0.055 Uiso 1 1 calc R U . . .
C43 C 0.3996(6) 0.3519(4) 0.2800(4) 0.026(3) Uani 1 1 d . . . . .
H43A H 0.3515 0.3299 0.2684 0.039 Uiso 1 1 calc R U . . .
H43B H 0.3959 0.3853 0.2605 0.039 Uiso 1 1 calc R U . . .
H43C H 0.4061 0.3630 0.3126 0.039 Uiso 1 1 calc R U . . .
C51 C 0.3509(7) 0.2153(4) 0.3827(4) 0.026(3) Uani 1 1 d . . . . .
H51 H 0.3169 0.1816 0.3734 0.032 Uiso 1 1 calc R U . . .
C52 C 0.2975(6) 0.2688(4) 0.3672(4) 0.027(3) Uani 1 1 d . . . . .
H52A H 0.3272 0.3021 0.3809 0.040 Uiso 1 1 calc R U . . .
H52B H 0.2510 0.2656 0.3781 0.040 Uiso 1 1 calc R U . . .
H52C H 0.2812 0.2719 0.3328 0.040 Uiso 1 1 calc R U . . .
C53 C 0.3875(7) 0.2139(5) 0.4359(4) 0.029(3) Uani 1 1 d . . . . .
H53A H 0.4120 0.1775 0.4452 0.044 Uiso 1 1 calc R U . . .
H53B H 0.3467 0.2200 0.4514 0.044 Uiso 1 1 calc R U . . .
H53C H 0.4273 0.2432 0.4453 0.044 Uiso 1 1 calc R U . . .
C61 C 0.6333(6) 0.2058(4) 0.4087(3) 0.015(2) Uani 1 1 d . . . . .
H61 H 0.6611 0.1712 0.4038 0.019 Uiso 1 1 calc R U . . .
C62 C 0.6221(6) 0.2023(4) 0.4560(4) 0.022(3) Uani 1 1 d . . . . .
H62A H 0.5926 0.2349 0.4612 0.033 Uiso 1 1 calc R U . . .
H62B H 0.6734 0.2014 0.4799 0.033 Uiso 1 1 calc R U . . .
H62C H 0.5929 0.1683 0.4582 0.033 Uiso 1 1 calc R U . . .
C71 C 0.6732(7) 0.1309(4) 0.0900(4) 0.024(3) Uani 1 1 d . . . . .
H71 H 0.6282 0.1552 0.0913 0.029 Uiso 1 1 calc R U . . .
C72 C 0.6574(7) 0.1131(5) 0.0385(4) 0.032(3) Uani 1 1 d . . . . .
H72A H 0.6933 0.0829 0.0366 0.048 Uiso 1 1 calc R U . . .
H72B H 0.6657 0.1449 0.0199 0.048 Uiso 1 1 calc R U . . .
H72C H 0.6031 0.1001 0.0262 0.048 Uiso 1 1 calc R U . . .
C73 C 0.7460(6) 0.1649(4) 0.1088(4) 0.029(3) Uani 1 1 d . . . . .
H73A H 0.7521 0.1747 0.1416 0.043 Uiso 1 1 calc R U . . .
H73B H 0.7420 0.1990 0.0901 0.043 Uiso 1 1 calc R U . . .
H73C H 0.7915 0.1433 0.1069 0.043 Uiso 1 1 calc R U . . .
C81 C 0.6680(6) -0.0741(4) 0.0924(4) 0.020(3) Uani 1 1 d . . . . .
H81 H 0.6230 -0.0979 0.0942 0.024 Uiso 1 1 calc R U . . .
C82 C 0.6553(6) -0.0575(4) 0.0413(4) 0.021(3) Uani 1 1 d . U . . .
H82A H 0.6047 -0.0385 0.0294 0.031 Uiso 1 1 calc R U . . .
H82B H 0.6556 -0.0910 0.0225 0.031 Uiso 1 1 calc R U . . .
H82C H 0.6975 -0.0325 0.0391 0.031 Uiso 1 1 calc R U . . .
C83 C 0.7442(7) -0.1078(4) 0.1117(4) 0.031(3) Uani 1 1 d . . . . .
H83A H 0.7877 -0.0879 0.1049 0.047 Uiso 1 1 calc R U . . .
H83B H 0.7380 -0.1445 0.0967 0.047 Uiso 1 1 calc R U . . .
H83C H 0.7554 -0.1123 0.1458 0.047 Uiso 1 1 calc R U . . .
C91 C 0.8298(5) 0.0315(4) 0.2302(4) 0.022(2) Uani 1 1 d . . . . .
H91 H 0.8180 0.0334 0.2610 0.027 Uiso 1 1 calc R U . . .
C92 C 0.8764(7) 0.0823(4) 0.2258(5) 0.036(3) Uani 1 1 d . . . . .
H92A H 0.8810 0.0844 0.1939 0.054 Uiso 1 1 calc R U . . .
H92B H 0.9288 0.0798 0.2484 0.054 Uiso 1 1 calc R U . . .
H92C H 0.8498 0.1157 0.2324 0.054 Uiso 1 1 calc R U . . .
C93 C 0.8747(6) -0.0227(4) 0.2289(4) 0.020(2) Uani 1 1 d . . . . .
H93A H 0.8940 -0.0226 0.2012 0.030 Uiso 1 1 calc R U . . .
H93B H 0.8396 -0.0546 0.2270 0.030 Uiso 1 1 calc R U . . .
H93C H 0.9192 -0.0256 0.2574 0.030 Uiso 1 1 calc R U . . .
C101 C 0.0543(6) 0.0348(4) 0.1459(4) 0.022(2) Uani 1 1 d . . . . .
H101 H 0.0745 0.0335 0.1810 0.026 Uiso 1 1 calc R U . . .
C102 C 0.0020(6) -0.0175(4) 0.1282(4) 0.025(3) Uani 1 1 d . U . . .
H10A H -0.0101 -0.0202 0.0939 0.037 Uiso 1 1 calc R U . . .
H10B H -0.0468 -0.0141 0.1367 0.037 Uiso 1 1 calc R U . . .
H10C H 0.0302 -0.0510 0.1427 0.037 Uiso 1 1 calc R U . . .
C103 C 0.0060(6) 0.0900(4) 0.1307(4) 0.029(3) Uani 1 1 d . . . . .
H10D H 0.0404 0.1222 0.1413 0.043 Uiso 1 1 calc R U . . .
H10E H -0.0370 0.0912 0.1450 0.043 Uiso 1 1 calc R U . . .
H10F H -0.0156 0.0910 0.0964 0.043 Uiso 1 1 calc R U . . .
C111 C 0.1720(6) 0.1386(4) 0.0422(4) 0.023(3) Uani 1 1 d . . . . .
H111 H 0.2204 0.1620 0.0524 0.027 Uiso 1 1 calc R U . . .
C112 C 0.1047(7) 0.1729(4) 0.0480(4) 0.029(3) Uani 1 1 d . . . . .
H11A H 0.0552 0.1580 0.0277 0.044 Uiso 1 1 calc R U . . .
H11B H 0.1108 0.2116 0.0392 0.044 Uiso 1 1 calc R U . . .
H11C H 0.1044 0.1714 0.0809 0.044 Uiso 1 1 calc R U . . .
C113 C 0.1597(7) 0.1222(4) -0.0088(4) 0.026(3) Uani 1 1 d . . . . .
H11D H 0.1996 0.0949 -0.0106 0.039 Uiso 1 1 calc R U . . .
H11E H 0.1641 0.1553 -0.0271 0.039 Uiso 1 1 calc R U . . .
H11F H 0.1074 0.1058 -0.0216 0.039 Uiso 1 1 calc R U . . .
C121 C 0.1698(6) -0.0679(4) 0.0408(4) 0.016(2) Uani 1 1 d . U . . .
H121 H 0.2191 -0.0905 0.0509 0.019 Uiso 1 1 calc R U . . .
C122 C 0.1561(7) -0.0509(4) -0.0107(4) 0.027(3) Uani 1 1 d . . . . .
H12D H 0.1084 -0.0283 -0.0211 0.041 Uiso 1 1 calc R U . . .
H12E H 0.1502 -0.0844 -0.0302 0.041 Uiso 1 1 calc R U . . .
H12F H 0.2011 -0.0292 -0.0135 0.041 Uiso 1 1 calc R U . . .
C123 C 0.1014(6) -0.1042(4) 0.0469(4) 0.017(2) Uani 1 1 d . . . . .
H12G H 0.1142 -0.1174 0.0795 0.026 Uiso 1 1 calc R U . . .
H12H H 0.0934 -0.1362 0.0256 0.026 Uiso 1 1 calc R U . . .
H12I H 0.0533 -0.0819 0.0395 0.026 Uiso 1 1 calc R U . . .
C11L C 0.5230(5) 0.0323(4) 0.3792(3) 0.013(2) Uani 1 1 d . U . . .
C12L C 0.4337(6) 0.0350(4) 0.3692(4) 0.019(2) Uani 1 1 d . . . . .
N1 N 0.4639(5) -0.1982(3) 0.3039(3) 0.015(2) Uani 1 1 d . . . . .
N2 N 0.5458(5) -0.1433(3) 0.3716(3) 0.0135(19) Uani 1 1 d . . . . .
N3 N 0.4027(5) -0.1440(3) 0.3565(3) 0.013(2) Uani 1 1 d . . . . .
N4 N 0.4738(5) 0.2638(3) 0.3052(3) 0.014(2) Uani 1 1 d . . . . .
N5 N 0.4137(5) 0.2124(3) 0.3591(3) 0.0134(19) Uani 1 1 d . . . . .
N6 N 0.5569(5) 0.2071(3) 0.3720(3) 0.019(2) Uani 1 1 d . . . . .
N7 N 0.6725(5) 0.0812(3) 0.1210(3) 0.0138(18) Uani 1 1 d . U . . .
N8 N 0.6700(5) -0.0232(3) 0.1223(3) 0.0157(19) Uani 1 1 d . . . . .
N9 N 0.7522(5) 0.0285(3) 0.1911(3) 0.0196(19) Uani 1 1 d . . . . .
N10 N 0.1236(4) 0.0359(3) 0.1259(3) 0.0119(17) Uani 1 1 d . U . . .
N11 N 0.1850(5) 0.0875(3) 0.0734(3) 0.0148(19) Uani 1 1 d . . . . .
N12 N 0.1806(4) -0.0174(3) 0.0715(3) 0.0121(18) Uani 1 1 d . U . . .
O1 O 0.5525(5) -0.1486(3) 0.2353(3) 0.033(2) Uani 1 1 d . . . . .
O2 O 0.6039(4) -0.1009(3) 0.1871(3) 0.0225(18) Uani 1 1 d . . . . .
O3 O 0.6407(5) -0.0878(3) 0.3100(3) 0.034(2) Uani 1 1 d . . . . .
O4 O 0.6915(4) -0.0421(3) 0.2614(2) 0.0167(16) Uani 1 1 d . . . . .
O5 O 0.3566(4) -0.0240(3) 0.0711(3) 0.0210(17) Uani 1 1 d . . . . .
O6 O 0.4857(4) -0.0254(2) 0.0813(3) 0.0175(16) Uani 1 1 d . . . . .
O7 O 0.3603(4) 0.0892(3) 0.0751(2) 0.0165(16) Uani 1 1 d . . . . .
O8 O 0.4885(4) 0.0884(3) 0.0824(2) 0.0204(17) Uani 1 1 d . . . . .
O9 O 0.5565(4) 0.2093(2) 0.2340(3) 0.0208(18) Uani 1 1 d . . . . .
O10 O 0.6020(4) 0.1602(3) 0.1848(3) 0.0173(16) Uani 1 1 d . . . . .
O11 O 0.4823(4) -0.2414(2) 0.3926(2) 0.0151(15) Uani 1 1 d . U . . .
O12 O 0.6924(4) 0.1002(3) 0.2600(2) 0.0221(17) Uani 1 1 d . U . . .
O13 O 0.2785(4) 0.1641(3) 0.1545(2) 0.0176(16) Uani 1 1 d . . . . .
O14 O 0.3501(4) 0.2152(3) 0.2160(2) 0.0221(17) Uani 1 1 d . U . . .
O15 O 0.2168(4) 0.1062(3) 0.2143(2) 0.0194(17) Uani 1 1 d . . . . .
O16 O 0.2856(4) 0.1573(3) 0.2737(2) 0.0194(17) Uani 1 1 d . . . . .
O17 O 0.3427(4) -0.1490(3) 0.2135(3) 0.0194(17) Uani 1 1 d . . . . .
O18 O 0.2737(4) -0.0976(3) 0.1529(2) 0.0171(16) Uani 1 1 d . . . . .
O19 O 0.2788(4) -0.0900(3) 0.2722(2) 0.0230(18) Uani 1 1 d . . . . .
O20 O 0.2093(4) -0.0400(2) 0.2110(2) 0.0155(15) Uani 1 1 d . . . . .
O21 O 0.4990(4) 0.3057(2) 0.3934(2) 0.0183(17) Uani 1 1 d . . . . .
O22 O 0.5592(4) 0.0774(2) 0.3821(2) 0.0177(17) Uani 1 1 d . U . . .
O23 O 0.3985(4) -0.0130(2) 0.3668(3) 0.0189(18) Uani 1 1 d . . . . .
O24 O 0.4010(4) 0.0801(3) 0.3655(3) 0.0200(17) Uani 1 1 d . . . . .
O31 O 0.8039(4) 0.0266(3) 0.1129(2) 0.0163(15) Uani 1 1 d . . . . .
O41 O 0.0405(3) 0.0385(3) 0.0329(2) 0.0139(15) Uani 1 1 d . . . . .
O11L O 0.6434(5) 0.1489(3) 0.3072(2) 0.0253(19) Uani 1 1 d . . . . .
O21L O 0.5563(4) -0.0150(3) 0.3833(3) 0.0229(18) Uani 1 1 d . . . . .
C1G C 0.3991(19) 0.0315(6) 0.2039(10) 0.059(12) Uiso 0.371(7) 1 d D U P A 1
H1G H 0.3458 0.0333 0.1805 0.071 Uiso 0.371(7) 1 calc R U P A 1
Cl1G Cl 0.3956(11) 0.0141(7) 0.2616(6) 0.140(7) Uiso 0.371(7) 1 d D U P A 1
Cl2G Cl 0.4568(7) -0.0219(5) 0.1916(4) 0.073(4) Uiso 0.371(7) 1 d D U P A 1
Cl3G Cl 0.4508(7) 0.0956(5) 0.2090(4) 0.074(4) Uiso 0.371(7) 1 d D U P A 1
C2G C 0.4288(14) 0.0325(5) 0.2188(7) 0.052(6) Uiso 0.629(7) 1 d D U P A 2
H2G H 0.3755 0.0334 0.1954 0.062 Uiso 0.629(7) 1 calc R U P A 2
Cl4G Cl 0.4366(4) -0.0262(3) 0.2542(3) 0.078(2) Uiso 0.629(7) 1 d D U P A 2
Cl5G Cl 0.4980(5) 0.0271(3) 0.1897(3) 0.093(3) Uiso 0.629(7) 1 d D U P A 2
Cl6G Cl 0.4434(4) 0.0934(3) 0.2520(2) 0.066(2) Uiso 0.629(7) 1 d D U P A 2
P1 P 0.47468(16) -0.19169(10) 0.36244(10) 0.0148(6) Uani 1 1 d . . . . .
P2 P 0.48731(15) 0.25739(9) 0.36322(9) 0.0117(6) Uani 1 1 d . . . . .
P3 P 0.73823(15) 0.02812(11) 0.13261(10) 0.0168(6) Uani 1 1 d . . . . .
P4 P 0.11685(14) 0.03583(10) 0.06862(8) 0.0124(5) Uani 1 1 d . . . . .
Pd1 Pd 0.55226(5) -0.14459(3) 0.30528(3) 0.0185(2) Uani 1 1 d . . . . .
Pd2 Pd 0.37052(5) -0.14613(3) 0.28590(3) 0.01475(19) Uani 1 1 d . . . . .
Pd3 Pd 0.47612(5) -0.07833(3) 0.37070(3) 0.01328(19) Uani 1 1 d . . . . .
Pd4 Pd 0.37800(5) 0.21330(3) 0.28734(3) 0.01336(19) Uani 1 1 d . . . . .
Pd5 Pd 0.55779(5) 0.20802(3) 0.30348(3) 0.01534(19) Uani 1 1 d . . . . .
Pd6 Pd 0.48136(5) 0.14360(3) 0.36985(3) 0.01301(19) Uani 1 1 d . . . . .
Pd7 Pd 0.57833(4) 0.02984(3) 0.10075(3) 0.01459(17) Uani 1 1 d . . . . .
Pd8 Pd 0.67939(4) 0.09406(3) 0.18906(3) 0.01479(18) Uani 1 1 d . . . . .
Pd9 Pd 0.67906(4) -0.03524(3) 0.19056(3) 0.01563(18) Uani 1 1 d . . . . .
Pd10 Pd 0.27107(4) 0.03366(3) 0.07239(3) 0.01336(17) Uani 1 1 d . . . . .
Pd11 Pd 0.20044(4) 0.09854(3) 0.14250(3) 0.01244(18) Uani 1 1 d . . . . .
Pd12 Pd 0.19669(4) -0.03084(3) 0.14079(3) 0.01312(17) Uani 1 1 d . . . . .

loop_
_atom_site_aniso_label
_atom_site_aniso_U_11
_atom_site_aniso_U_22
_atom_site_aniso_U_33
_atom_site_aniso_U_23
_atom_site_aniso_U_13
_atom_site_aniso_U_12
C1 0.040(7) 0.007(5) 0.016(6) -0.001(4) 0.022(5) -0.002(4)
C2 0.027(6) 0.012(5) 0.022(6) 0.002(4) 0.012(5) -0.001(4)
C3 0.019(6) 0.018(5) 0.020(6) 0.002(4) 0.012(5) 0.000(5)
C4 0.011(6) 0.015(5) 0.013(5) 0.004(4) -0.001(5) -0.006(4)
C5 0.013(6) 0.009(5) 0.027(6) 0.008(4) 0.008(5) 0.001(4)
C6 0.012(6) 0.027(6) 0.026(7) -0.001(5) 0.009(5) 0.009(4)
C7 0.020(6) 0.010(5) 0.008(5) -0.001(4) 0.001(5) -0.003(4)
C8 0.009(5) 0.025(5) 0.004(5) -0.002(4) -0.001(4) 0.000(4)
C9 0.015(6) 0.025(6) 0.025(7) -0.005(5) 0.000(5) -0.005(5)
C10 0.012(6) 0.025(6) 0.021(6) -0.018(5) 0.002(5) 0.000(5)
C11 0.035(7) 0.016(5) 0.030(7) -0.005(5) 0.022(6) 0.000(5)
C12 0.050(7) 0.034(6) 0.047(7) -0.021(5) 0.028(6) 0.000(5)
C13 0.011(5) 0.022(5) 0.045(6) -0.009(5) 0.014(5) 0.005(4)
C19 0.017(6) 0.025(6) 0.020(6) -0.008(5) -0.001(5) -0.014(5)
C21 0.018(6) 0.023(6) 0.031(7) 0.008(5) -0.006(6) -0.003(5)
C22 0.038(8) 0.025(6) 0.057(9) 0.013(6) 0.015(7) 0.018(5)
C23 0.042(8) 0.053(8) 0.017(6) 0.011(6) 0.009(6) 0.014(6)
C31 0.013(6) 0.019(5) 0.014(5) -0.003(4) 0.005(5) -0.009(4)
C32 0.027(7) 0.017(5) 0.026(6) -0.004(5) -0.002(6) -0.007(5)
C33 0.010(6) 0.044(7) 0.006(5) -0.006(5) 0.000(5) -0.007(5)
C41 0.022(4) 0.017(4) 0.026(4) 0.009(3) 0.010(4) 0.000(3)
C42 0.037(8) 0.023(6) 0.051(9) -0.005(6) 0.016(7) -0.008(5)
C43 0.026(7) 0.019(5) 0.021(6) -0.005(5) -0.011(5) -0.004(5)
C51 0.028(7) 0.020(5) 0.035(7) -0.008(5) 0.014(6) 0.006(5)
C52 0.021(6) 0.024(6) 0.035(7) 0.008(5) 0.009(6) 0.009(5)
C53 0.029(7) 0.042(7) 0.020(6) -0.005(5) 0.012(6) 0.011(5)
C61 0.017(6) 0.020(5) 0.009(5) -0.003(4) 0.002(5) -0.009(4)
C62 0.018(6) 0.026(6) 0.015(6) -0.004(5) -0.005(5) -0.010(5)
C71 0.034(7) 0.015(5) 0.021(6) 0.003(4) 0.005(6) -0.003(5)
C72 0.021(7) 0.033(6) 0.046(8) 0.014(6) 0.018(6) 0.001(5)
C73 0.026(7) 0.028(6) 0.039(7) 0.011(5) 0.020(6) -0.003(5)
C81 0.031(7) 0.008(5) 0.026(6) -0.006(4) 0.017(5) 0.002(4)
C82 0.028(6) 0.023(5) 0.014(5) 0.000(4) 0.011(5) 0.016(4)
C83 0.056(8) 0.012(5) 0.031(7) 0.009(5) 0.022(7) 0.014(5)
C91 0.008(5) 0.030(6) 0.031(6) 0.008(5) 0.011(5) 0.002(5)
C92 0.020(7) 0.031(7) 0.057(9) 0.016(6) 0.010(7) 0.003(5)
C93 0.009(5) 0.017(5) 0.032(6) 0.004(5) 0.003(5) 0.006(4)
C101 0.015(5) 0.037(6) 0.013(5) 0.006(5) 0.004(4) -0.001(5)
C102 0.012(5) 0.031(5) 0.036(6) -0.001(5) 0.014(5) 0.001(4)
C103 0.012(6) 0.029(6) 0.048(8) -0.014(6) 0.013(6) -0.004(5)
C111 0.017(6) 0.016(5) 0.040(7) 0.003(5) 0.017(6) 0.010(4)
C112 0.039(7) 0.024(6) 0.027(7) 0.008(5) 0.013(6) -0.006(5)
C113 0.034(7) 0.025(6) 0.023(6) 0.019(5) 0.017(6) 0.012(5)
C121 0.016(4) 0.021(4) 0.017(4) -0.002(3) 0.012(3) -0.004(3)
C122 0.027(7) 0.027(6) 0.030(7) -0.007(5) 0.013(6) -0.002(5)
C123 0.017(6) 0.014(5) 0.019(6) 0.002(4) 0.004(5) -0.012(4)
C11L 0.006(4) 0.014(4) 0.018(4) 0.001(3) 0.002(3) 0.000(3)
C12L 0.012(5) 0.020(5) 0.021(5) 0.000(5) 0.000(4) 0.009(5)
N1 0.017(5) 0.008(4) 0.020(5) 0.004(3) 0.002(4) -0.002(3)
N2 0.011(5) 0.022(4) 0.008(4) 0.003(3) 0.003(4) -0.002(3)
N3 0.013(5) 0.008(4) 0.019(5) 0.001(3) 0.004(4) -0.003(3)
N4 0.022(5) 0.005(4) 0.016(5) 0.001(3) 0.005(4) -0.006(3)
N5 0.015(5) 0.013(4) 0.017(5) -0.004(3) 0.012(4) -0.004(3)
N6 0.014(5) 0.015(4) 0.027(5) 0.005(4) 0.006(4) -0.002(3)
N7 0.014(2) 0.014(2) 0.014(2) 0.0005(10) 0.0047(11) -0.0003(10)
N8 0.017(5) 0.009(4) 0.027(5) 0.003(4) 0.016(4) 0.001(3)
N9 0.015(5) 0.022(4) 0.024(5) 0.006(4) 0.009(4) 0.008(4)
N10 0.007(3) 0.018(3) 0.014(3) -0.004(3) 0.007(3) -0.003(3)
N11 0.013(5) 0.017(4) 0.013(4) -0.007(3) 0.001(4) 0.003(3)
N12 0.006(3) 0.012(3) 0.017(3) 0.003(3) 0.001(3) 0.002(3)
O1 0.054(6) 0.024(4) 0.021(4) -0.004(3) 0.011(4) -0.023(4)
O2 0.029(4) 0.018(4) 0.021(4) -0.005(3) 0.007(4) -0.003(3)
O3 0.046(5) 0.034(4) 0.023(5) -0.006(4) 0.014(4) -0.020(4)
O4 0.018(4) 0.021(4) 0.014(4) 0.005(3) 0.008(3) -0.001(3)
O5 0.024(4) 0.014(4) 0.027(4) -0.002(3) 0.012(3) 0.001(3)
O6 0.011(4) 0.010(3) 0.035(4) 0.002(3) 0.012(3) 0.005(3)
O7 0.008(4) 0.017(3) 0.027(4) 0.002(3) 0.009(3) 0.003(3)
O8 0.023(4) 0.019(4) 0.021(4) 0.006(3) 0.008(3) -0.003(3)
O9 0.030(4) 0.010(3) 0.023(4) 0.001(3) 0.008(4) 0.005(3)
O10 0.017(4) 0.016(3) 0.024(4) -0.001(3) 0.013(4) 0.003(3)
O11 0.015(2) 0.014(2) 0.016(2) 0.0047(17) 0.0040(17) -0.0012(16)
O12 0.025(3) 0.021(3) 0.023(3) 0.001(3) 0.011(3) 0.014(3)
O13 0.021(4) 0.021(4) 0.012(4) -0.001(3) 0.005(3) -0.008(3)
O14 0.033(4) 0.019(3) 0.011(3) -0.003(3) 0.000(3) -0.003(3)
O15 0.016(4) 0.020(4) 0.019(4) 0.004(3) -0.002(3) -0.008(3)
O16 0.028(4) 0.023(4) 0.007(4) -0.005(3) 0.006(3) -0.007(3)
O17 0.019(4) 0.015(3) 0.024(4) -0.001(3) 0.007(4) 0.008(3)
O18 0.019(4) 0.020(4) 0.012(4) 0.000(3) 0.005(3) -0.001(3)
O19 0.032(5) 0.024(4) 0.010(4) 0.000(3) 0.000(4) 0.004(3)
O20 0.015(4) 0.015(3) 0.017(4) 0.004(3) 0.005(3) 0.000(3)
O21 0.025(4) 0.010(3) 0.024(4) -0.013(3) 0.013(4) -0.007(3)
O22 0.017(3) 0.012(3) 0.020(3) -0.006(3) 0.000(3) -0.010(2)
O23 0.008(4) 0.009(3) 0.035(5) 0.003(3) 0.000(3) 0.000(3)
O24 0.020(4) 0.012(4) 0.035(5) 0.000(3) 0.019(4) 0.004(3)
O31 0.019(4) 0.015(3) 0.019(4) 0.003(3) 0.011(3) 0.006(3)
O41 0.005(3) 0.018(3) 0.015(3) -0.006(3) -0.001(3) -0.002(3)
O11L 0.040(5) 0.028(4) 0.006(4) -0.003(3) 0.003(4) 0.007(3)
O21L 0.015(4) 0.019(4) 0.035(5) 0.004(3) 0.007(4) -0.002(3)
P1 0.0148(15) 0.0108(12) 0.0187(15) 0.0043(11) 0.0045(12) 0.0005(10)
P2 0.0112(14) 0.0091(12) 0.0151(14) -0.0025(10) 0.0044(12) -0.0027(10)
P3 0.0171(14) 0.0160(12) 0.0233(14) 0.0053(12) 0.0152(12) 0.0050(11)
P4 0.0122(13) 0.0164(12) 0.0087(12) 0.0005(11) 0.0032(10) -0.0010(11)
Pd1 0.0247(5) 0.0168(4) 0.0160(4) 0.0026(3) 0.0089(4) -0.0061(3)
Pd2 0.0197(5) 0.0107(4) 0.0127(4) 0.0005(3) 0.0030(4) 0.0016(3)
Pd3 0.0151(4) 0.0093(4) 0.0151(4) 0.0022(3) 0.0038(4) 0.0000(3)
Pd4 0.0144(4) 0.0123(4) 0.0114(4) -0.0014(3) 0.0006(3) -0.0031(3)
Pd5 0.0190(5) 0.0147(4) 0.0132(4) -0.0010(3) 0.0061(4) 0.0037(3)
Pd6 0.0130(4) 0.0094(4) 0.0153(4) -0.0012(3) 0.0019(4) -0.0011(3)
Pd7 0.0138(4) 0.0128(3) 0.0203(4) 0.0015(3) 0.0100(3) 0.0022(3)
Pd8 0.0139(4) 0.0154(4) 0.0177(4) 0.0014(3) 0.0088(4) 0.0041(3)
Pd9 0.0165(4) 0.0154(4) 0.0186(4) 0.0020(4) 0.0109(3) 0.0000(3)
Pd10 0.0115(4) 0.0122(3) 0.0176(4) -0.0005(3) 0.0062(3) -0.0020(3)
Pd11 0.0113(4) 0.0139(4) 0.0116(4) -0.0013(3) 0.0025(3) -0.0023(3)
Pd12 0.0137(4) 0.0135(3) 0.0118(4) -0.0002(3) 0.0033(3) -0.0011(3)

loop_
_atom_type_symbol
_atom_type_description
_atom_type_scat_dispersion_real
_atom_type_scat_dispersion_imag
_atom_type_scat_source
C C 0.0033 0.0016 'International Tables Vol C Tables 4.2.6.8 and 6.1.1.4'
H H 0.0000 0.0000 'International Tables Vol C Tables 4.2.6.8 and 6.1.1.4'
N N 0.0061 0.0033 'International Tables Vol C Tables 4.2.6.8 and 6.1.1.4'
O O 0.0106 0.0060 'International Tables Vol C Tables 4.2.6.8 and 6.1.1.4'
P P 0.1023 0.0942 'International Tables Vol C Tables 4.2.6.8 and 6.1.1.4'
Cl Cl 0.1484 0.1585 'International Tables Vol C Tables 4.2.6.8 and 6.1.1.4'
Pd Pd -0.9988 1.0072 'International Tables Vol C Tables 4.2.6.8 and 6.1.1.4'

loop_
_geom_angle_atom_site_label_1
_geom_angle_atom_site_label_2
_geom_angle_atom_site_label_3
_geom_angle
O2 C1 O1 123.9(9)
O2 C1 C2 119.3(9)
O1 C1 C2 116.7(9)
O4 C2 O3 123.5(10)
O4 C2 C1 116.4(10)
O3 C2 C1 120.1(9)
O6 C3 O5 123.5(9)
O6 C3 C4 118.6(9)
O5 C3 C4 117.7(9)
O7 C4 O8 124.4(8)
O7 C4 C3 117.6(9)
O8 C4 C3 118.0(9)
O9 C5 O10 124.9(9)
O9 C5 C6 117.6(10)
O10 C5 C6 117.5(9)
O11L C6 O12 121.4(10)
O11L C6 C5 119.0(9)
O12 C6 C5 119.5(10)
O13 C7 O14 123.9(9)
O13 C7 C8 119.9(8)
O14 C7 C8 116.2(8)
O15 C8 O16 124.0(10)
O15 C8 C7 117.4(8)
O16 C8 C7 118.4(8)
O18 C9 O17 124.7(11)
O18 C9 C10 117.4(9)
O17 C9 C10 117.9(10)
O20 C10 O19 125.7(10)
O20 C10 C9 117.6(10)
O19 C10 C9 116.7(9)
N1 C11 C13 113.2(9)
N1 C11 C12 112.5(9)
C13 C11 C12 111.4(9)
N1 C11 H11 106.4
C13 C11 H11 106.4
C12 C11 H11 106.4
C11 C12 H12A 109.5
C11 C12 H12B 109.5
H12A C12 H12B 109.5
C11 C12 H12C 109.5
H12A C12 H12C 109.5
H12B C12 H12C 109.5
C11 C13 H13A 109.5
C11 C13 H13B 109.5
H13A C13 H13B 109.5
C11 C13 H13C 109.5
H13A C13 H13C 109.5
H13B C13 H13C 109.5
C61 C19 H19A 109.5
C61 C19 H19B 109.5
H19A C19 H19B 109.5
C61 C19 H19C 109.5
H19A C19 H19C 109.5
H19B C19 H19C 109.5
C23 C21 C22 112.7(10)
C23 C21 N2 110.3(10)
C22 C21 N2 111.6(9)
C23 C21 H21 107.3
C22 C21 H21 107.3
N2 C21 H21 107.3
C21 C22 H22A 109.5
C21 C22 H22B 109.5
H22A C22 H22B 109.5
C21 C22 H22C 109.5
H22A C22 H22C 109.5
H22B C22 H22C 109.5
C21 C23 H23A 109.5
C21 C23 H23B 109.5
H23A C23 H23B 109.5
C21 C23 H23C 109.5
H23A C23 H23C 109.5
H23B C23 H23C 109.5
N3 C31 C33 111.1(8)
N3 C31 C32 110.3(8)
C33 C31 C32 111.0(8)
N3 C31 H31 108.1
C33 C31 H31 108.1
C32 C31 H31 108.1
C31 C32 H32A 109.5
C31 C32 H32B 109.5
H32A C32 H32B 109.5
C31 C32 H32C 109.5
H32A C32 H32C 109.5
H32B C32 H32C 109.5
C31 C33 H33A 109.5
C31 C33 H33B 109.5
H33A C33 H33B 109.5
C31 C33 H33C 109.5
H33A C33 H33C 109.5
H33B C33 H33C 109.5
C43 C41 C42 115.0(9)
C43 C41 N4 111.0(9)
C42 C41 N4 107.7(8)
C43 C41 H41 107.6
C42 C41 H41 107.6
N4 C41 H41 107.6
C41 C42 H42A 109.5
C41 C42 H42B 109.5
H42A C42 H42B 109.5
C41 C42 H42C 109.5
H42A C42 H42C 109.5
H42B C42 H42C 109.5
C41 C43 H43A 109.5
C41 C43 H43B 109.5
H43A C43 H43B 109.5
C41 C43 H43C 109.5
H43A C43 H43C 109.5
H43B C43 H43C 109.5
N5 C51 C53 109.8(9)
N5 C51 C52 111.8(9)
C53 C51 C52 111.0(9)
N5 C51 H51 108.0
C53 C51 H51 108.0
C52 C51 H51 108.0
C51 C52 H52A 109.5
C51 C52 H52B 109.5
H52A C52 H52B 109.5
C51 C52 H52C 109.5
H52A C52 H52C 109.5
H52B C52 H52C 109.5
C51 C53 H53A 109.5
C51 C53 H53B 109.5
H53A C53 H53B 109.5
C51 C53 H53C 109.5
H53A C53 H53C 109.5
H53B C53 H53C 109.5
N6 C61 C62 110.5(9)
N6 C61 C19 109.9(8)
C62 C61 C19 113.7(8)
N6 C61 H61 107.5
C62 C61 H61 107.5
C19 C61 H61 107.5
C61 C62 H62A 109.5
C61 C62 H62B 109.5
H62A C62 H62B 109.5
C61 C62 H62C 109.5
H62A C62 H62C 109.5
H62B C62 H62C 109.5
C73 C71 N7 111.4(8)
C73 C71 C72 114.1(10)
N7 C71 C72 110.9(8)
C73 C71 H71 106.6
N7 C71 H71 106.6
C72 C71 H71 106.6
C71 C72 H72A 109.5
C71 C72 H72B 109.5
H72A C72 H72B 109.5
C71 C72 H72C 109.5
H72A C72 H72C 109.5
H72B C72 H72C 109.5
C71 C73 H73A 109.5
C71 C73 H73B 109.5
H73A C73 H73B 109.5
C71 C73 H73C 109.5
H73A C73 H73C 109.5
H73B C73 H73C 109.5
N8 C81 C82 110.4(8)
N8 C81 C83 110.0(8)
C82 C81 C83 111.4(9)
N8 C81 H81 108.3
C82 C81 H81 108.3
C83 C81 H81 108.3
C81 C82 H82A 109.5
C81 C82 H82B 109.5
H82A C82 H82B 109.5
C81 C82 H82C 109.5
H82A C82 H82C 109.5
H82B C82 H82C 109.5
C81 C83 H83A 109.5
C81 C83 H83B 109.5
H83A C83 H83B 109.5
C81 C83 H83C 109.5
H83A C83 H83C 109.5
H83B C83 H83C 109.5
C92 C91 N9 112.0(8)
C92 C91 C93 112.3(9)
N9 C91 C93 107.6(8)
C92 C91 H91 108.3
N9 C91 H91 108.3
C93 C91 H91 108.3
C91 C92 H92A 109.5
C91 C92 H92B 109.5
H92A C92 H92B 109.5
C91 C92 H92C 109.5
H92A C92 H92C 109.5
H92B C92 H92C 109.5
C91 C93 H93A 109.5
C91 C93 H93B 109.5
H93A C93 H93B 109.5
C91 C93 H93C 109.5
H93A C93 H93C 109.5
H93B C93 H93C 109.5
N10 C101 C102 110.8(8)
N10 C101 C103 108.2(8)
C102 C101 C103 111.0(8)
N10 C101 H101 108.9
C102 C101 H101 108.9
C103 C101 H101 108.9
C101 C102 H10A 109.5
C101 C102 H10B 109.5
H10A C102 H10B 109.5
C101 C102 H10C 109.5
H10A C102 H10C 109.5
H10B C102 H10C 109.5
C101 C103 H10D 109.5
C101 C103 H10E 109.5
H10D C103 H10E 109.5
C101 C103 H10F 109.5
H10D C103 H10F 109.5
H10E C103 H10F 109.5
C112 C111 N11 110.9(9)
C112 C111 C113 111.7(9)
N11 C111 C113 110.7(8)
C112 C111 H111 107.8
N11 C111 H111 107.8
C113 C111 H111 107.8
C111 C112 H11A 109.5
C111 C112 H11B 109.5
H11A C112 H11B 109.5
C111 C112 H11C 109.5
H11A C112 H11C 109.5
H11B C112 H11C 109.5
C111 C113 H11D 109.5
C111 C113 H11E 109.5
H11D C113 H11E 109.5
C111 C113 H11F 109.5
H11D C113 H11F 109.5
H11E C113 H11F 109.5
N12 C121 C122 110.4(8)
N12 C121 C123 110.3(9)
C122 C121 C123 111.4(8)
N12 C121 H121 108.2
C122 C121 H121 108.2
C123 C121 H121 108.2
C121 C122 H12D 109.5
C121 C122 H12E 109.5
H12D C122 H12E 109.5
C121 C122 H12F 109.5
H12D C122 H12F 109.5
H12E C122 H12F 109.5
C121 C123 H12G 109.5
C121 C123 H12H 109.5
H12G C123 H12H 109.5
C121 C123 H12I 109.5
H12G C123 H12I 109.5
H12H C123 H12I 109.5
O22 C11L O21L 123.3(8)
O22 C11L C12L 117.6(8)
O21L C11L C12L 119.1(8)
O24 C12L O23 124.7(9)
O24 C12L C11L 119.8(9)
O23 C12L C11L 115.5(8)
C11 N1 P1 125.6(7)
C11 N1 Pd2 119.8(6)
P1 N1 Pd2 92.9(4)
C11 N1 Pd1 117.8(7)
P1 N1 Pd1 93.9(4)
Pd2 N1 Pd1 100.8(3)
C21 N2 P1 124.2(6)
C21 N2 Pd3 118.0(6)
P1 N2 Pd3 95.8(4)
C21 N2 Pd1 116.6(7)
P1 N2 Pd1 95.1(4)
Pd3 N2 Pd1 102.5(3)
C31 N3 P1 126.3(6)
C31 N3 Pd2 117.0(6)
P1 N3 Pd2 93.8(4)
C31 N3 Pd3 117.8(6)
P1 N3 Pd3 94.7(4)
Pd2 N3 Pd3 101.9(4)
C41 N4 P2 126.9(6)
C41 N4 Pd5 118.4(7)
P2 N4 Pd5 94.7(4)
C41 N4 Pd4 117.0(6)
P2 N4 Pd4 94.1(4)
Pd5 N4 Pd4 99.8(3)
C51 N5 P2 128.0(7)
C51 N5 Pd6 117.5(6)
P2 N5 Pd6 95.5(4)
C51 N5 Pd4 116.6(6)
P2 N5 Pd4 93.8(4)
Pd6 N5 Pd4 99.4(3)
C61 N6 P2 127.2(7)
C61 N6 Pd6 118.0(6)
P2 N6 Pd6 94.6(4)
C61 N6 Pd5 117.5(7)
P2 N6 Pd5 93.4(4)
Pd6 N6 Pd5 100.2(4)
C71 N7 P3 126.1(8)
C71 N7 Pd8 118.9(6)
P3 N7 Pd8 94.3(4)
C71 N7 Pd7 117.0(6)
P3 N7 Pd7 93.8(3)
Pd8 N7 Pd7 101.0(4)
C81 N8 P3 126.1(7)
C81 N8 Pd9 117.4(6)
P3 N8 Pd9 94.6(4)
C81 N8 Pd7 116.6(6)
P3 N8 Pd7 94.1(3)
Pd9 N8 Pd7 103.1(4)
C91 N9 P3 127.9(7)
C91 N9 Pd9 118.9(6)
P3 N9 Pd9 95.1(4)
C91 N9 Pd8 114.5(6)
P3 N9 Pd8 94.3(4)
Pd9 N9 Pd8 100.5(4)
C101 N10 P4 125.1(6)
C101 N10 Pd11 119.5(6)
P4 N10 Pd11 95.3(4)
C101 N10 Pd12 116.3(6)
P4 N10 Pd12 94.1(4)
Pd11 N10 Pd12 101.0(3)
C111 N11 P4 123.9(6)
C111 N11 Pd11 118.1(6)
P4 N11 Pd11 93.4(4)
C111 N11 Pd10 119.5(7)
P4 N11 Pd10 93.4(3)
Pd11 N11 Pd10 102.9(3)
C121 N12 P4 128.1(6)
C121 N12 Pd10 117.2(6)
P4 N12 Pd10 93.8(3)
C121 N12 Pd12 116.5(6)
P4 N12 Pd12 93.7(4)
Pd10 N12 Pd12 102.1(3)
C1 O1 Pd1 110.1(6)
C1 O2 Pd9 110.1(6)
C2 O3 Pd1 109.7(7)
C2 O4 Pd9 111.8(6)
C3 O5 Pd10 110.2(6)
C3 O6 Pd7 109.2(6)
C4 O7 Pd10 111.4(6)
C4 O8 Pd7 109.1(6)
C5 O9 Pd5 111.3(7)
C5 O10 Pd8 110.1(6)
C6 O12 Pd8 109.6(7)
C7 O13 Pd11 109.5(6)
C7 O14 Pd4 110.7(6)
C8 O15 Pd11 110.5(6)
C8 O16 Pd4 110.2(7)
C9 O17 Pd2 110.0(7)
C9 O18 Pd12 110.5(7)
C10 O19 Pd2 110.6(7)
C10 O20 Pd12 111.8(7)
C11L O22 Pd6 110.2(6)
C12L O23 Pd3 111.2(6)
C12L O24 Pd6 110.1(7)
C6 O11L Pd5 109.6(6)
C11L O21L Pd3 111.4(6)
Cl2G C1G Cl3G 109.2(14)
Cl2G C1G Cl1G 102.6(15)
Cl3G C1G Cl1G 106.5(15)
Cl2G C1G H1G 112.6
Cl3G C1G H1G 112.6
Cl1G C1G H1G 112.6
Cl5G C2G Cl6G 110.0(11)
Cl5G C2G Cl4G 107.7(10)
Cl6G C2G Cl4G 111.3(10)
Cl5G C2G H2G 109.3
Cl6G C2G H2G 109.3
Cl4G C2G H2G 109.3
O11 P1 N2 122.1(4)
O11 P1 N3 122.8(4)
N2 P1 N3 93.6(4)
O11 P1 N1 120.7(4)
N2 P1 N1 94.7(4)
N3 P1 N1 95.9(4)
O11 P1 Pd2 139.0(3)
N2 P1 Pd2 98.9(3)
N3 P1 Pd2 47.7(3)
N1 P1 Pd2 48.3(3)
O11 P1 Pd3 139.0(3)
N2 P1 Pd3 46.4(3)
N3 P1 Pd3 47.3(3)
N1 P1 Pd3 100.3(3)
Pd2 P1 Pd3 70.11(6)
O11 P1 Pd1 137.8(3)
N2 P1 Pd1 47.1(3)
N3 P1 Pd1 99.4(3)
N1 P1 Pd1 47.7(3)
Pd2 P1 Pd1 69.99(7)
Pd3 P1 Pd1 69.57(7)
O21 P2 N5 122.0(4)
O21 P2 N4 121.2(4)
N5 P2 N4 96.3(4)
O21 P2 N6 120.7(4)
N5 P2 N6 94.3(4)
N4 P2 N6 95.8(4)
O21 P2 Pd4 139.8(3)
N5 P2 Pd4 48.3(3)
N4 P2 Pd4 48.1(3)
N6 P2 Pd4 99.4(3)
O21 P2 Pd5 138.0(3)
N5 P2 Pd5 99.9(3)
N4 P2 Pd5 47.5(3)
N6 P2 Pd5 48.3(3)
Pd4 P2 Pd5 69.31(7)
O21 P2 Pd6 139.2(3)
N5 P2 Pd6 47.0(3)
N4 P2 Pd6 99.7(3)
N6 P2 Pd6 47.4(3)
Pd4 P2 Pd6 68.87(6)
Pd5 P2 Pd6 69.49(6)
O31 P3 N9 121.6(4)
O31 P3 N8 121.9(4)
N9 P3 N8 94.1(4)
O31 P3 N7 121.7(4)
N9 P3 N7 95.2(4)
N8 P3 N7 95.3(4)
O31 P3 Pd7 138.0(3)
N9 P3 Pd7 100.4(3)
N8 P3 Pd7 47.7(3)
N7 P3 Pd7 47.9(3)
O31 P3 Pd8 139.6(3)
N9 P3 Pd8 47.8(3)
N8 P3 Pd8 98.5(3)
N7 P3 Pd8 47.4(3)
Pd7 P3 Pd8 69.73(7)
O31 P3 Pd9 138.2(3)
N9 P3 Pd9 47.0(3)
N8 P3 Pd9 47.2(3)
N7 P3 Pd9 100.1(3)
Pd7 P3 Pd9 70.70(7)
Pd8 P3 Pd9 69.22(7)
O41 P4 N10 120.9(4)
O41 P4 N12 122.6(4)
N10 P4 N12 95.9(4)
O41 P4 N11 121.0(4)
N10 P4 N11 94.5(4)
N12 P4 N11 95.3(4)
O41 P4 Pd11 137.3(3)
N10 P4 Pd11 47.0(3)
N12 P4 Pd11 100.1(3)
N11 P4 Pd11 47.6(3)
O41 P4 Pd12 139.4(3)
N10 P4 Pd12 48.1(3)
N12 P4 Pd12 47.9(3)
N11 P4 Pd12 99.6(3)
Pd11 P4 Pd12 69.64(6)
O41 P4 Pd10 138.2(3)
N10 P4 Pd10 100.9(3)
N12 P4 Pd10 47.8(3)
N11 P4 Pd10 47.6(3)
Pd11 P4 Pd10 70.70(6)
Pd12 P4 Pd10 70.59(6)
N2 Pd1 N1 76.2(3)
N2 Pd1 O3 100.8(3)
N1 Pd1 O3 176.6(4)
N2 Pd1 O1 176.5(3)
N1 Pd1 O1 100.4(3)
O3 Pd1 O1 82.6(3)
N2 Pd1 P1 37.8(2)
N1 Pd1 P1 38.4(3)
O3 Pd1 P1 138.6(2)
O1 Pd1 P1 138.8(2)
N2 Pd1 Pd3 38.5(2)
N1 Pd1 Pd3 81.8(2)
O3 Pd1 Pd3 94.9(2)
O1 Pd1 Pd3 140.9(2)
P1 Pd1 Pd3 55.20(6)
N2 Pd1 Pd2 79.9(2)
N1 Pd1 Pd2 39.6(2)
O3 Pd1 Pd2 138.9(2)
O1 Pd1 Pd2 97.0(2)
P1 Pd1 Pd2 54.67(6)
Pd3 Pd1 Pd2 60.13(3)
N3 Pd2 N1 77.2(3)
N3 Pd2 O19 99.0(3)
N1 Pd2 O19 175.8(3)
N3 Pd2 O17 177.4(3)
N1 Pd2 O17 100.5(3)
O19 Pd2 O17 83.2(3)
N3 Pd2 P1 38.5(2)
N1 Pd2 P1 38.8(3)
O19 Pd2 P1 137.5(2)
O17 Pd2 P1 139.35(19)
N3 Pd2 Pd1 81.0(2)
N1 Pd2 Pd1 39.6(2)
O19 Pd2 Pd1 138.4(2)
O17 Pd2 Pd1 96.4(2)
P1 Pd2 Pd1 55.34(7)
N3 Pd2 Pd3 39.1(2)
N1 Pd2 Pd3 81.6(2)
O19 Pd2 Pd3 94.26(18)
O17 Pd2 Pd3 139.68(19)
P1 Pd2 Pd3 55.26(6)
Pd1 Pd2 Pd3 59.86(3)
N2 Pd3 N3 75.8(3)
N2 Pd3 O21L 100.4(3)
N3 Pd3 O21L 175.8(3)
N2 Pd3 O23 176.6(3)
N3 Pd3 O23 101.4(3)
O21L Pd3 O23 82.4(3)
N2 Pd3 P1 37.8(2)
N3 Pd3 P1 38.1(2)
O21L Pd3 P1 138.1(2)
O23 Pd3 P1 139.46(18)
N2 Pd3 Pd1 39.0(2)
N3 Pd3 Pd1 81.1(3)
O21L Pd3 Pd1 94.8(2)
O23 Pd3 Pd1 139.2(2)
P1 Pd3 Pd1 55.24(7)
N2 Pd3 Pd2 80.1(2)
N3 Pd3 Pd2 39.0(2)
O21L Pd3 Pd2 139.3(2)
O23 Pd3 Pd2 96.53(18)
P1 Pd3 Pd2 54.63(6)
Pd1 Pd3 Pd2 60.01(3)
O14 Pd4 N4 100.9(3)
O14 Pd4 N5 176.1(3)
N4 Pd4 N5 75.7(3)
O14 Pd4 O16 82.8(3)
N4 Pd4 O16 175.1(3)
N5 Pd4 O16 100.6(3)
O14 Pd4 P2 138.7(2)
N4 Pd4 P2 37.9(2)
N5 Pd4 P2 37.9(2)
O16 Pd4 P2 138.4(2)
O14 Pd4 Pd6 138.3(2)
N4 Pd4 Pd6 81.7(2)
N5 Pd4 Pd6 40.0(2)
O16 Pd4 Pd6 93.39(18)
P2 Pd4 Pd6 55.82(5)
O14 Pd4 Pd5 95.0(2)
N4 Pd4 Pd5 39.9(2)
N5 Pd4 Pd5 81.2(2)
O16 Pd4 Pd5 136.9(2)
P2 Pd4 Pd5 55.42(6)
Pd6 Pd4 Pd5 60.46(3)
N4 Pd5 N6 76.0(3)
N4 Pd5 O9 103.1(3)
N6 Pd5 O9 178.9(3)
N4 Pd5 O11L 175.2(3)
N6 Pd5 O11L 99.3(3)
O9 Pd5 O11L 81.6(3)
N4 Pd5 P2 37.7(2)
N6 Pd5 P2 38.3(2)
O9 Pd5 P2 140.80(19)
O11L Pd5 P2 137.6(2)
N4 Pd5 Pd4 40.2(2)
N6 Pd5 Pd4 81.0(2)
O9 Pd5 Pd4 97.9(2)
O11L Pd5 Pd4 138.7(2)
P2 Pd5 Pd4 55.27(6)
N4 Pd5 Pd6 81.2(2)
N6 Pd5 Pd6 39.7(2)
O9 Pd5 Pd6 139.84(19)
O11L Pd5 Pd6 94.5(2)
P2 Pd5 Pd6 55.43(6)
Pd4 Pd5 Pd6 59.60(3)
N5 Pd6 N6 75.5(3)
N5 Pd6 O24 102.8(3)
N6 Pd6 O24 177.8(3)
N5 Pd6 O22 175.1(3)
N6 Pd6 O22 99.6(3)
O24 Pd6 O22 82.1(2)
N5 Pd6 P2 37.5(2)
N6 Pd6 P2 38.0(2)
O24 Pd6 P2 140.28(19)
O22 Pd6 P2 137.64(19)
N5 Pd6 Pd4 40.6(2)
N6 Pd6 Pd4 81.6(2)
O24 Pd6 Pd4 96.20(19)
O22 Pd6 Pd4 140.1(2)
P2 Pd6 Pd4 55.31(5)
N5 Pd6 Pd5 81.1(2)
N6 Pd6 Pd5 40.1(3)
O24 Pd6 Pd5 138.5(2)
O22 Pd6 Pd5 95.5(2)
P2 Pd6 Pd5 55.08(6)
Pd4 Pd6 Pd5 59.94(3)
N8 Pd7 N7 76.5(3)
N8 Pd7 O6 101.0(3)
N7 Pd7 O6 177.5(3)
N8 Pd7 O8 175.8(3)
N7 Pd7 O8 100.0(3)
O6 Pd7 O8 82.5(2)
N8 Pd7 P3 38.3(2)
N7 Pd7 P3 38.4(2)
O6 Pd7 P3 139.14(18)
O8 Pd7 P3 138.36(19)
N8 Pd7 Pd8 80.3(2)
N7 Pd7 Pd8 39.4(2)
O6 Pd7 Pd8 140.4(2)
O8 Pd7 Pd8 95.59(19)
P3 Pd7 Pd8 55.18(6)
N8 Pd7 Pd9 38.3(2)
N7 Pd7 Pd9 80.5(2)
O6 Pd7 Pd9 97.43(18)
O8 Pd7 Pd9 139.4(2)
P3 Pd7 Pd9 54.70(6)
Pd8 Pd7 Pd9 59.21(2)
N7 Pd8 N9 76.2(3)
N7 Pd8 O12 174.5(3)
N9 Pd8 O12 98.4(3)
N7 Pd8 O10 102.2(3)
N9 Pd8 O10 177.9(3)
O12 Pd8 O10 83.2(3)
N7 Pd8 P3 38.3(2)
N9 Pd8 P3 37.9(2)
O12 Pd8 P3 136.32(19)
O10 Pd8 P3 140.5(2)
N7 Pd8 Pd9 82.1(2)
N9 Pd8 Pd9 39.5(2)
O12 Pd8 Pd9 93.24(19)
O10 Pd8 Pd9 139.35(19)
P3 Pd8 Pd9 55.40(6)
N7 Pd8 Pd7 39.6(2)
N9 Pd8 Pd7 81.3(2)
O12 Pd8 Pd7 139.5(2)
O10 Pd8 Pd7 96.66(19)
P3 Pd8 Pd7 55.09(6)
Pd9 Pd8 Pd7 61.01(2)
N9 Pd9 N8 75.9(3)
N9 Pd9 O2 177.5(3)
N8 Pd9 O2 101.7(3)
N9 Pd9 O4 100.3(3)
N8 Pd9 O4 176.0(3)
O2 Pd9 O4 82.1(3)
N9 Pd9 P3 37.8(2)
N8 Pd9 P3 38.2(2)
O2 Pd9 P3 139.7(2)
O4 Pd9 P3 138.09(19)
N9 Pd9 Pd8 40.0(2)
N8 Pd9 Pd8 80.9(2)
O2 Pd9 Pd8 140.5(2)
O4 Pd9 Pd8 95.41(17)
P3 Pd9 Pd8 55.38(6)
N9 Pd9 Pd7 80.6(2)
N8 Pd9 Pd7 38.6(2)
O2 Pd9 Pd7 97.81(19)
O4 Pd9 Pd7 140.19(18)
P3 Pd9 Pd7 54.60(6)
Pd8 Pd9 Pd7 59.78(2)
N11 Pd10 N12 77.3(3)
N11 Pd10 O7 99.6(3)
N12 Pd10 O7 176.6(3)
N11 Pd10 O5 177.9(3)
N12 Pd10 O5 100.7(3)
O7 Pd10 O5 82.4(2)
N11 Pd10 P4 39.0(2)
N12 Pd10 P4 38.4(2)
O7 Pd10 P4 138.58(18)
O5 Pd10 P4 139.0(2)
N11 Pd10 Pd12 80.7(2)
N12 Pd10 Pd12 39.0(2)
O7 Pd10 Pd12 139.6(2)
O5 Pd10 Pd12 97.9(2)
P4 Pd10 Pd12 54.70(5)
N11 Pd10 Pd11 38.5(2)
N12 Pd10 Pd11 80.5(2)
O7 Pd10 Pd11 96.3(2)
O5 Pd10 Pd11 141.7(2)
P4 Pd10 Pd11 54.62(5)
Pd12 Pd10 Pd11 59.17(2)
N10 Pd11 N11 76.7(3)
N10 Pd11 O13 175.8(3)
N11 Pd11 O13 99.2(3)
N10 Pd11 O15 101.6(3)
N11 Pd11 O15 177.5(3)
O13 Pd11 O15 82.6(3)
N10 Pd11 P4 37.7(2)
N11 Pd11 P4 39.0(2)
O13 Pd11 P4 138.1(2)
O15 Pd11 P4 139.29(19)
N10 Pd11 Pd12 39.9(2)
N11 Pd11 Pd12 81.7(2)
O13 Pd11 Pd12 140.93(19)
O15 Pd11 Pd12 95.79(17)
P4 Pd11 Pd12 55.20(5)
N10 Pd11 Pd10 80.9(2)
N11 Pd11 Pd10 38.6(2)
O13 Pd11 Pd10 96.4(2)
O15 Pd11 Pd10 139.67(19)
P4 Pd11 Pd10 54.68(6)
Pd12 Pd11 Pd10 60.36(2)
N12 Pd12 N10 76.2(3)
N12 Pd12 O20 176.5(3)
N10 Pd12 O20 100.3(3)
N12 Pd12 O18 100.9(3)
N10 Pd12 O18 176.7(3)
O20 Pd12 O18 82.6(3)
N12 Pd12 P4 38.4(2)
N10 Pd12 P4 37.8(2)
O20 Pd12 P4 138.07(19)
O18 Pd12 P4 139.4(2)
N12 Pd12 Pd11 81.5(2)
N10 Pd12 Pd11 39.1(2)
O20 Pd12 Pd11 95.49(17)
O18 Pd12 Pd11 139.49(18)
P4 Pd12 Pd11 55.16(5)
N12 Pd12 Pd10 38.9(2)
N10 Pd12 Pd10 80.5(2)
O20 Pd12 Pd10 140.65(18)
O18 Pd12 Pd10 96.3(2)
P4 Pd12 Pd10 54.71(6)
Pd11 Pd12 Pd10 60.47(3)

loop_
_geom_bond_atom_site_label_1
_geom_bond_atom_site_label_2
_geom_bond_distance
C1 O2 1.254(12)
C1 O1 1.274(12)
C1 C2 1.530(14)
C2 O4 1.249(12)
C2 O3 1.260(13)
C3 O6 1.258(12)
C3 O5 1.278(12)
C3 C4 1.538(12)
C4 O7 1.261(12)
C4 O8 1.262(11)
C5 O9 1.217(12)
C5 O10 1.278(13)
C5 C6 1.529(14)
C6 O11L 1.238(13)
C6 O12 1.280(12)
C7 O13 1.248(11)
C7 O14 1.313(11)
C7 C8 1.534(14)
C8 O15 1.245(11)
C8 O16 1.253(11)
C9 O18 1.246(13)
C9 O17 1.272(11)
C9 C10 1.573(15)
C10 O20 1.229(11)
C10 O19 1.275(13)
C11 N1 1.468(12)
C11 C13 1.476(14)
C11 C12 1.515(16)
C11 H11 1.0000
C12 H12A 0.9800
C12 H12B 0.9800
C12 H12C 0.9800
C13 H13A 0.9800
C13 H13B 0.9800
C13 H13C 0.9800
C19 C61 1.541(13)
C19 H19A 0.9800
C19 H19B 0.9800
C19 H19C 0.9800
C21 C23 1.497(17)
C21 C22 1.536(15)
C21 N2 1.565(12)
C21 H21 1.0000
C22 H22A 0.9800
C22 H22B 0.9800
C22 H22C 0.9800
C23 H23A 0.9800
C23 H23B 0.9800
C23 H23C 0.9800
C31 N3 1.494(14)
C31 C33 1.518(13)
C31 C32 1.575(12)
C31 H31 1.0000
C32 H32A 0.9800
C32 H32B 0.9800
C32 H32C 0.9800
C33 H33A 0.9800
C33 H33B 0.9800
C33 H33C 0.9800
C41 C43 1.502(15)
C41 C42 1.517(14)
C41 N4 1.520(12)
C41 H41 1.0000
C42 H42A 0.9800
C42 H42B 0.9800
C42 H42C 0.9800
C43 H43A 0.9800
C43 H43B 0.9800
C43 H43C 0.9800
C51 N5 1.489(14)
C51 C53 1.523(15)
C51 C52 1.585(13)
C51 H51 1.0000
C52 H52A 0.9800
C52 H52B 0.9800
C52 H52C 0.9800
C53 H53A 0.9800
C53 H53B 0.9800
C53 H53C 0.9800
C61 N6 1.475(12)
C61 C62 1.482(15)
C61 H61 1.0000
C62 H62A 0.9800
C62 H62B 0.9800
C62 H62C 0.9800
C71 C73 1.496(14)
C71 N7 1.509(12)
C71 C72 1.534(16)
C71 H71 1.0000
C72 H72A 0.9800
C72 H72B 0.9800
C72 H72C 0.9800
C73 H73A 0.9800
C73 H73B 0.9800
C73 H73C 0.9800
C81 N8 1.503(12)
C81 C82 1.523(14)
C81 C83 1.539(14)
C81 H81 1.0000
C82 H82A 0.9800
C82 H82B 0.9800
C82 H82C 0.9800
C83 H83A 0.9800
C83 H83B 0.9800
C83 H83C 0.9800
C91 C92 1.501(14)
C91 N9 1.527(12)
C91 C93 1.536(13)
C91 H91 1.0000
C92 H92A 0.9800
C92 H92B 0.9800
C92 H92C 0.9800
C93 H93A 0.9800
C93 H93B 0.9800
C93 H93C 0.9800
C101 N10 1.523(13)
C101 C102 1.560(14)
C101 C103 1.573(14)
C101 H101 1.0000
C102 H10A 0.9800
C102 H10B 0.9800
C102 H10C 0.9800
C103 H10D 0.9800
C103 H10E 0.9800
C103 H10F 0.9800
C111 C112 1.507(15)
C111 N11 1.512(13)
C111 C113 1.519(16)
C111 H111 1.0000
C112 H11A 0.9800
C112 H11B 0.9800
C112 H11C 0.9800
C113 H11D 0.9800
C113 H11E 0.9800
C113 H11F 0.9800
C121 N12 1.496(12)
C121 C122 1.532(15)
C121 C123 1.554(13)
C121 H121 1.0000
C122 H12D 0.9800
C122 H12E 0.9800
C122 H12F 0.9800
C123 H12G 0.9800
C123 H12H 0.9800
C123 H12I 0.9800
C11L O22 1.249(11)
C11L O21L 1.271(11)
C11L C12L 1.532(13)
C12L O24 1.220(11)
C12L O23 1.305(11)
N1 P1 1.701(9)
N1 Pd2 2.025(8)
N1 Pd1 2.025(8)
N2 P1 1.682(8)
N2 Pd3 1.988(8)
N2 Pd1 2.009(9)
N3 P1 1.689(8)
N3 Pd2 2.010(9)
N3 Pd3 2.013(7)
N4 P2 1.677(9)
N4 Pd5 2.021(8)
N4 Pd4 2.033(8)
N5 P2 1.677(8)
N5 Pd6 2.014(8)
N5 Pd4 2.039(8)
N6 P2 1.695(8)
N6 Pd6 2.023(8)
N6 Pd5 2.042(10)
N7 P3 1.697(8)
N7 Pd8 2.016(8)
N7 Pd7 2.027(8)
N8 P3 1.694(8)
N8 Pd9 2.011(9)
N8 Pd7 2.022(8)
N9 P3 1.682(9)
N9 Pd9 2.007(8)
N9 Pd8 2.029(8)
N10 P4 1.671(8)
N10 Pd11 1.996(7)
N10 Pd12 2.029(8)
N11 P4 1.714(8)
N11 Pd11 2.010(8)
N11 Pd10 2.013(8)
N12 P4 1.694(8)
N12 Pd10 2.020(8)
N12 Pd12 2.022(8)
O1 Pd1 2.086(8)
O2 Pd9 2.051(7)
O3 Pd1 2.059(7)
O4 Pd9 2.058(7)
O5 Pd10 2.068(7)
O6 Pd7 2.064(6)
O7 Pd10 2.059(6)
O8 Pd7 2.080(7)
O9 Pd5 2.059(8)
O10 Pd8 2.082(6)
O11 P1 1.475(7)
O12 Pd8 2.060(7)
O13 Pd11 2.061(6)
O14 Pd4 2.033(7)
O15 Pd11 2.076(7)
O16 Pd4 2.071(7)
O17 Pd2 2.065(7)
O18 Pd12 2.071(7)
O19 Pd2 2.066(7)
O20 Pd12 2.044(7)
O21 P2 1.442(6)
O22 Pd6 2.071(7)
O23 Pd3 2.071(6)
O24 Pd6 2.069(7)
O31 P3 1.455(7)
O41 P4 1.462(6)
O11L Pd5 2.063(7)
O21L Pd3 2.045(6)
C1G Cl2G 1.748(17)
C1G Cl3G 1.778(17)
C1G Cl1G 1.786(17)
C1G H1G 1.0000
C2G Cl5G 1.708(14)
C2G Cl6G 1.739(14)
C2G Cl4G 1.741(14)
C2G H2G 1.0000
P1 Pd2 2.710(3)
P1 Pd3 2.731(3)
P1 Pd1 2.732(3)
P2 Pd4 2.725(3)
P2 Pd5 2.730(3)
P2 Pd6 2.742(2)
P3 Pd7 2.728(3)
P3 Pd8 2.731(3)
P3 Pd9 2.732(3)
P4 Pd11 2.718(2)
P4 Pd12 2.720(2)
P4 Pd10 2.720(3)
Pd1 Pd3 3.1163(13)
Pd1 Pd2 3.1211(13)
Pd2 Pd3 3.1248(11)
Pd4 Pd6 3.0917(11)
Pd4 Pd5 3.1023(12)
Pd5 Pd6 3.1186(12)
Pd7 Pd8 3.1210(11)
Pd7 Pd9 3.1592(11)
Pd8 Pd9 3.1029(10)
Pd10 Pd12 3.1432(11)
Pd10 Pd11 3.1468(11)
Pd11 Pd12 3.1053(10)

loop_
_platon_squeeze_void_nr
_platon_squeeze_void_average_x
_platon_squeeze_void_average_y
_platon_squeeze_void_average_z
_platon_squeeze_void_volume
_platon_squeeze_void_count_electrons
_platon_squeeze_void_content
1 -0.007 0.480 -0.006 4771 910 ' '
